data_4301171
loop_
_publ_author_name
'Hung Huy Nguyen'
'Pedro I. da S. Maia'
'Victor M. Deflon'
'Ulrich Abram'

_publ_contact_author
;
      Ulrich Abram
      Free University of Berlin     
      Institute of Chemistry             
      Fabeckstrasse 34-36                     
      D-14195 Berlin         
      Germany                          
;
_publ_contact_author_email abram@chemie.fu-berlin.de
_publ_contact_author_fax '0049 (0)30 838 52676'
_publ_contact_author_phone '0049 (0)30 838 54002'
_publ_section_title
;
Oxotechnetium(V) Complexes with a Novel Class of Tridentate
Thiosemicarbazide Ligands
;
_journal_name_full 'Inorganic Chemistry'
_journal_page_first 25
_journal_page_last 27
_journal_paper_doi 10.1021/ic802044r
_journal_volume 48
_journal_year 2009
_chemical_formula_moiety '[Et2NCSNC(Ph)HNNHCSNMe2]'
_chemical_formula_sum 'C15 H23 N5 O0 S2'
_chemical_formula_weight 337.52
_chemical_name_systematic
;
 ?
;
_space_group_IT_number 2
_symmetry_cell_setting triclinic
_symmetry_space_group_name_Hall '-P 1'
_symmetry_space_group_name_H-M 'P -1'
_atom_sites_solution_hydrogens geom
_atom_sites_solution_primary direct
_atom_sites_solution_secondary difmap
_audit_creation_method SHELXL-97
_cell_angle_alpha 63.66(1)
_cell_angle_beta 65.23(1)
_cell_angle_gamma 83.92(1)
_cell_formula_units_Z 2
_cell_length_a 9.603(1)
_cell_length_b 10.227(1)
_cell_length_c 10.978(1)
_cell_measurement_reflns_used 9544
_cell_measurement_temperature 200(2)
_cell_measurement_theta_max 29.57
_cell_measurement_theta_min 2.78
_cell_volume 873.07(19)
_computing_cell_refinement 'STOE XAREA'
_computing_data_collection 'STOE XAREA'
_computing_data_reduction 'STOE XRED32'
_computing_molecular_graphics WINGX
_computing_publication_material WINGX
_computing_structure_refinement 'SHELXL-97 (Sheldrick, 1997)'
_computing_structure_solution 'direct methods'
_diffrn_ambient_temperature 200(2)
_diffrn_detector_area_resol_mean 6.67
_diffrn_measured_fraction_theta_full 0.941
_diffrn_measured_fraction_theta_max 0.941
_diffrn_measurement_device_type 'STOE IPDS 2T'
_diffrn_measurement_method 'rotation method'
_diffrn_radiation_monochromator graphite
_diffrn_radiation_source 'fine-focus sealed tube'
_diffrn_radiation_type MoK\a
_diffrn_radiation_wavelength 0.71073
_diffrn_reflns_av_R_equivalents 0.0298
_diffrn_reflns_av_sigmaI/netI 0.0459
_diffrn_reflns_limit_h_max 13
_diffrn_reflns_limit_h_min -13
_diffrn_reflns_limit_k_max 13
_diffrn_reflns_limit_k_min -13
_diffrn_reflns_limit_l_max 12
_diffrn_reflns_limit_l_min -14
_diffrn_reflns_number 8476
_diffrn_reflns_theta_full 29.29
_diffrn_reflns_theta_max 29.29
_diffrn_reflns_theta_min 2.78
_exptl_absorpt_coefficient_mu 0.309
_exptl_absorpt_correction_type none
_exptl_crystal_colour yellow
_exptl_crystal_density_diffrn 1.284
_exptl_crystal_density_method 'not measured'
_exptl_crystal_description block
_exptl_crystal_F_000 360
_exptl_crystal_size_max .3
_exptl_crystal_size_mid .2
_exptl_crystal_size_min .2
_refine_diff_density_max 0.237
_refine_diff_density_min -0.219
_refine_diff_density_rms 0.045
_refine_ls_extinction_method none
_refine_ls_goodness_of_fit_ref 0.855
_refine_ls_hydrogen_treatment mixed
_refine_ls_matrix_type full
_refine_ls_number_parameters 207
_refine_ls_number_reflns 4488
_refine_ls_number_restraints 0
_refine_ls_restrained_S_all 0.855
_refine_ls_R_factor_all 0.0689
_refine_ls_R_factor_gt 0.0399
_refine_ls_shift/su_max 0.000
_refine_ls_shift/su_mean 0.000
_refine_ls_structure_factor_coef Fsqd
_refine_ls_weighting_details 'calc w=1/[\s^2^(Fo^2^)+(0.0726P)^2^+0.0000P] where P=(Fo^2^+2Fc^2^)/3'
_refine_ls_weighting_scheme calc
_refine_ls_wR_factor_gt 0.0979
_refine_ls_wR_factor_ref 0.1084
_reflns_number_gt 3020
_reflns_number_total 4488
_reflns_threshold_expression >2sigma(I)
_cod_data_source_file ic802044r_si_001_2.cif
_cod_data_source_block hnthio
_cod_original_cell_volume 873.3(2)
_cod_database_code 4301171

loop_
_symmetry_equiv_pos_as_xyz
'x, y, z'
'-x, -y, -z'

loop_
_atom_site_label
_atom_site_type_symbol
_atom_site_fract_x
_atom_site_fract_y
_atom_site_fract_z
_atom_site_U_iso_or_equiv
_atom_site_adp_type
_atom_site_occupancy
_atom_site_symmetry_multiplicity
_atom_site_calc_flag
_atom_site_refinement_flags
_atom_site_disorder_assembly
_atom_site_disorder_group
S1 S 0.44670(5) 0.96580(5) 0.31023(6) 0.04279(13) Uani 1 1 d . . .
C2 C 0.42014(16) 0.78493(19) 0.35747(19) 0.0321(3) Uani 1 1 d . . .
N3 N 0.49435(15) 0.72933(16) 0.25669(16) 0.0343(3) Uani 1 1 d . . .
C4 C 0.49215(16) 0.77137(17) 0.12857(18) 0.0298(3) Uani 1 1 d . . .
N5 N 0.38808(15) 0.84998(16) 0.08052(17) 0.0340(3) Uani 1 1 d . . .
C31 C 0.61348(17) 0.72414(17) 0.02153(19) 0.0320(3) Uani 1 1 d . . .
C32 C 0.58083(19) 0.6824(2) -0.0682(2) 0.0400(4) Uani 1 1 d . . .
H32 H 0.4833 0.6904 -0.0679 0.048 Uiso 1 1 calc R . .
C33 C 0.6934(2) 0.6286(2) -0.1584(3) 0.0527(5) Uani 1 1 d . . .
H33 H 0.6715 0.6002 -0.2186 0.063 Uiso 1 1 calc R . .
C34 C 0.8379(2) 0.6170(2) -0.1591(3) 0.0569(6) Uani 1 1 d . . .
H34 H 0.9129 0.5795 -0.2188 0.068 Uiso 1 1 calc R . .
C35 C 0.8719(2) 0.6606(2) -0.0722(3) 0.0527(5) Uani 1 1 d . . .
H35 H 0.9702 0.6540 -0.0745 0.063 Uiso 1 1 calc R . .
C36 C 0.76026(19) 0.7143(2) 0.0189(2) 0.0413(4) Uani 1 1 d . . .
H36 H 0.7832 0.7436 0.0780 0.050 Uiso 1 1 calc R . .
N6 N 0.33964(14) 0.68463(16) 0.49677(16) 0.0355(3) Uani 1 1 d . . .
C41 C 0.2725(2) 0.7204(3) 0.6236(2) 0.0499(5) Uani 1 1 d . . .
H41A H 0.1768 0.6587 0.6959 0.060 Uiso 1 1 calc R . .
H41B H 0.2486 0.8215 0.5889 0.060 Uiso 1 1 calc R . .
C42 C 0.3784(3) 0.6997(3) 0.6990(3) 0.0604(6) Uani 1 1 d . . .
H42A H 0.3293 0.7244 0.7812 0.091 Uiso 1 1 calc R . .
H42B H 0.4724 0.7622 0.6285 0.091 Uiso 1 1 calc R . .
H42C H 0.4008 0.5993 0.7354 0.091 Uiso 1 1 calc R . .
C43 C 0.3072(2) 0.5329(2) 0.5286(2) 0.0438(4) Uani 1 1 d . . .
H43A H 0.2851 0.4688 0.6326 0.053 Uiso 1 1 calc R . .
H43B H 0.3977 0.5027 0.4673 0.053 Uiso 1 1 calc R . .
C44 C 0.1716(2) 0.5165(2) 0.4976(3) 0.0521(5) Uani 1 1 d . . .
H44A H 0.1535 0.4162 0.5200 0.078 Uiso 1 1 calc R . .
H44B H 0.1941 0.5781 0.3942 0.078 Uiso 1 1 calc R . .
H44C H 0.0814 0.5450 0.5591 0.078 Uiso 1 1 calc R . .
N7 N 0.25587(15) 0.88180(16) 0.17501(17) 0.0351(3) Uani 1 1 d . . .
C8 C 0.11563(18) 0.85253(17) 0.1825(2) 0.0329(3) Uani 1 1 d . . .
S9 S 0.10129(5) 0.76993(6) 0.08626(6) 0.05010(15) Uani 1 1 d . . .
N51 N -0.00360(15) 0.89212(17) 0.27441(18) 0.0400(3) Uani 1 1 d . . .
C52 C 0.0133(2) 0.9441(3) 0.3714(3) 0.0535(5) Uani 1 1 d . . .
H52A H -0.0849 0.9668 0.4282 0.080 Uiso 1 1 calc R . .
H52B H 0.0848 1.0306 0.3118 0.080 Uiso 1 1 calc R . .
H52C H 0.0511 0.8694 0.4382 0.080 Uiso 1 1 calc R . .
C53 C -0.1569(2) 0.8922(3) 0.2761(3) 0.0553(5) Uani 1 1 d . . .
H53A H -0.2273 0.9235 0.3486 0.083 Uiso 1 1 calc R . .
H53B H -0.1919 0.7950 0.3020 0.083 Uiso 1 1 calc R . .
H53C H -0.1520 0.9582 0.1789 0.083 Uiso 1 1 calc R . .
H5 H 0.403(2) 0.884(2) -0.012(3) 0.041(5) Uiso 1 1 d . . .
H7 H 0.270(2) 0.945(2) 0.198(3) 0.049(6) Uiso 1 1 d . . .

loop_
_atom_site_aniso_label
_atom_site_aniso_U_11
_atom_site_aniso_U_22
_atom_site_aniso_U_33
_atom_site_aniso_U_23
_atom_site_aniso_U_13
_atom_site_aniso_U_12
S1 0.0478(2) 0.0451(2) 0.0431(3) -0.0232(2) -0.0214(2) 0.00393(18)
C2 0.0242(6) 0.0466(9) 0.0298(9) -0.0191(8) -0.0133(6) 0.0064(6)
N3 0.0309(6) 0.0428(8) 0.0284(7) -0.0170(6) -0.0117(6) 0.0091(5)
C4 0.0265(7) 0.0330(8) 0.0284(8) -0.0141(7) -0.0096(6) 0.0028(6)
N5 0.0291(6) 0.0446(8) 0.0281(8) -0.0174(7) -0.0113(6) 0.0079(5)
C31 0.0297(7) 0.0338(8) 0.0283(8) -0.0143(7) -0.0077(6) 0.0020(6)
C32 0.0354(8) 0.0470(9) 0.0416(10) -0.0254(8) -0.0132(7) 0.0031(7)
C33 0.0505(11) 0.0635(13) 0.0547(13) -0.0428(11) -0.0126(9) 0.0018(9)
C34 0.0418(10) 0.0670(13) 0.0620(14) -0.0463(12) -0.0037(9) 0.0102(9)
C35 0.0326(8) 0.0688(13) 0.0586(14) -0.0378(11) -0.0120(9) 0.0115(8)
C36 0.0321(8) 0.0546(11) 0.0398(10) -0.0263(9) -0.0121(7) 0.0068(7)
N6 0.0288(6) 0.0502(8) 0.0265(7) -0.0165(7) -0.0107(6) 0.0017(6)
C41 0.0395(9) 0.0785(14) 0.0308(10) -0.0290(10) -0.0093(8) 0.0079(9)
C42 0.0714(14) 0.0772(15) 0.0441(13) -0.0287(12) -0.0309(11) 0.0019(11)
C43 0.0412(9) 0.0480(10) 0.0360(10) -0.0081(8) -0.0201(8) -0.0026(7)
C44 0.0420(10) 0.0604(12) 0.0515(13) -0.0173(10) -0.0227(9) -0.0069(9)
N7 0.0290(6) 0.0445(8) 0.0424(9) -0.0276(7) -0.0167(6) 0.0106(6)
C8 0.0323(7) 0.0325(8) 0.0347(9) -0.0132(7) -0.0171(7) 0.0063(6)
S9 0.0447(3) 0.0662(3) 0.0564(3) -0.0397(3) -0.0220(2) 0.0035(2)
N51 0.0313(7) 0.0480(8) 0.0474(9) -0.0274(7) -0.0176(6) 0.0130(6)
C52 0.0464(10) 0.0725(14) 0.0550(13) -0.0448(12) -0.0182(9) 0.0197(9)
C53 0.0317(8) 0.0673(13) 0.0661(15) -0.0293(12) -0.0216(9) 0.0124(8)

loop_
_atom_type_symbol
_atom_type_description
_atom_type_scat_dispersion_real
_atom_type_scat_dispersion_imag
_atom_type_scat_source
C C 0.0030 0.0020 'International Tables Vol C Tables 4.2.6.8 and 6.1.1.4'
H H 0.0000 0.0000 'International Tables Vol C Tables 4.2.6.8 and 6.1.1.4'
N N 0.0060 0.0030 'International Tables Vol C Tables 4.2.6.8 and 6.1.1.4'
O O 0.0110 0.0060 'International Tables Vol C Tables 4.2.6.8 and 6.1.1.4'
S S 0.1250 0.1230 'International Tables Vol C Tables 4.2.6.8 and 6.1.1.4'

loop_
_geom_angle_atom_site_label_1
_geom_angle_atom_site_label_2
_geom_angle_atom_site_label_3
_geom_angle
_geom_angle_site_symmetry_1
_geom_angle_site_symmetry_3
_geom_angle_publ_flag
N6 C2 N3 114.62(15) . . ?
N6 C2 S1 123.32(13) . . ?
N3 C2 S1 121.71(13) . . ?
C4 N3 C2 127.33(14) . . ?
N3 C4 N5 127.40(14) . . ?
N3 C4 C31 117.32(14) . . ?
N5 C4 C31 115.23(14) . . ?
C4 N5 N7 121.83(15) . . ?
C32 C31 C36 119.91(15) . . ?
C32 C31 C4 121.35(14) . . ?
C36 C31 C4 118.64(14) . . ?
C31 C32 C33 119.88(16) . . ?
C34 C33 C32 120.08(18) . . ?
C35 C34 C33 120.35(17) . . ?
C34 C35 C36 120.23(18) . . ?
C35 C36 C31 119.55(17) . . ?
C2 N6 C41 122.39(16) . . ?
C2 N6 C43 120.84(15) . . ?
C41 N6 C43 116.69(16) . . ?
N6 C41 C42 112.62(17) . . ?
N6 C43 C44 111.79(15) . . ?
C8 N7 N5 119.69(14) . . ?
N51 C8 N7 114.28(15) . . ?
N51 C8 S9 124.77(12) . . ?
N7 C8 S9 120.93(12) . . ?
C8 N51 C52 122.17(14) . . ?
C8 N51 C53 121.19(16) . . ?
C52 N51 C53 116.56(15) . . ?

loop_
_geom_bond_atom_site_label_1
_geom_bond_atom_site_label_2
_geom_bond_distance
_geom_bond_site_symmetry_2
_geom_bond_publ_flag
S1 C2 1.7010(17) . ?
C2 N6 1.332(2) . ?
C2 N3 1.367(2) . ?
N3 C4 1.285(2) . ?
C4 N5 1.348(2) . ?
C4 C31 1.487(2) . ?
N5 N7 1.3796(19) . ?
C31 C32 1.383(2) . ?
C31 C36 1.392(2) . ?
C32 C33 1.383(3) . ?
C33 C34 1.377(3) . ?
C34 C35 1.373(3) . ?
C35 C36 1.384(3) . ?
N6 C41 1.462(2) . ?
N6 C43 1.469(2) . ?
C41 C42 1.505(3) . ?
C43 C44 1.519(2) . ?
N7 C8 1.372(2) . ?
C8 N51 1.338(2) . ?
C8 S9 1.6694(17) . ?
N51 C52 1.451(2) . ?
N51 C53 1.464(2) . ?

loop_
_geom_hbond_atom_site_label_D
_geom_hbond_atom_site_label_H
_geom_hbond_atom_site_label_A
_geom_hbond_distance_DH
_geom_hbond_distance_HA
_geom_hbond_distance_DA
_geom_hbond_angle_DHA
_geom_hbond_site_symmetry_A
N7 H7 S1 0.83(2) 2.55(2) 3.1690(15) 132.5(19) .
N5 H5 S1 0.86(2) 2.69(2) 3.4976(17) 156.8(16) 2_675

loop_
_cod_related_entry_id
_cod_related_entry_database
_cod_related_entry_code
1 ChemSpider 30660705
